data_7115739
loop_
_publ_author_name
'Chengling Song'
'Yabing He'
'Bin Li'
'Yajing Ling'
'Hailong Wang'
'Yunlong Feng'
'Rajamani Krishna'
'Banglin Chen'

_publ_section_title
;
 Enhanced CO2 sorption and selectivity by functionalization of a NbO-type
 metal-organic framework with polarized benzothiadiazole moieties
;
_journal_name_full Chem.Commun.
_journal_page_first 12105
_journal_paper_doi 10.1039/C4cc05833J
_journal_volume 50
_journal_year 2014
_chemical_formula_moiety '3(C22 H8 Cu2 N2 O10 S), 2(O)'
_chemical_formula_sum 'C66 H24 Cu6 N6 O32 S3'
_chemical_formula_weight 1890.42
_chemical_name_systematic
;
 ?
;
_space_group_IT_number 166
_symmetry_cell_setting trigonal
_symmetry_space_group_name_Hall '-R 3 2"'
_symmetry_space_group_name_H-M 'R -3 m :H'
_atom_sites_solution_hydrogens geom
_atom_sites_solution_primary direct
_atom_sites_solution_secondary difmap
_audit_creation_method SHELXL-97
_cell_angle_alpha 90.00
_cell_angle_beta 90.00
_cell_angle_gamma 120.00
_cell_formula_units_Z 3
_cell_length_a 18.819(4)
_cell_length_b 18.819(4)
_cell_length_c 38.603(15)
_cell_measurement_reflns_used 3678
_cell_measurement_temperature 296(2)
_cell_measurement_theta_max 28.2
_cell_measurement_theta_min 2.1
_cell_volume 11840(6)
_computing_structure_refinement 'SHELXL-97 (Sheldrick, 1997)'
_diffrn_ambient_temperature 296(2)
_diffrn_detector_area_resol_mean 16.2141
_diffrn_measured_fraction_theta_full 0.990
_diffrn_measured_fraction_theta_max 0.990
_diffrn_measurement_device_type 'Xcalibur, Eos, Gemini'
_diffrn_measurement_method '\w scans'
_diffrn_radiation_monochromator graphite
_diffrn_radiation_source 'fine-focus sealed tube'
_diffrn_radiation_type MoK\a
_diffrn_radiation_wavelength 0.71073
_diffrn_reflns_av_R_equivalents 0.0339
_diffrn_reflns_av_sigmaI/netI 0.0144
_diffrn_reflns_limit_h_max 24
_diffrn_reflns_limit_h_min -24
_diffrn_reflns_limit_k_max 24
_diffrn_reflns_limit_k_min -24
_diffrn_reflns_limit_l_max 50
_diffrn_reflns_limit_l_min -50
_diffrn_reflns_number 42313
_diffrn_reflns_theta_full 27.56
_diffrn_reflns_theta_max 27.56
_diffrn_reflns_theta_min 3.27
_diffrn_standards_interval_count 0
_diffrn_standards_interval_time 0
_diffrn_standards_number 0
_exptl_absorpt_coefficient_mu 0.877
_exptl_absorpt_correction_T_max 0.900
_exptl_absorpt_correction_T_min 0.839
_exptl_absorpt_correction_type multi-scan
_exptl_absorpt_process_details
;
CrysAlisPro, Agilent Technologies,
Version 1.171.35.19 (release 27-10-2011 CrysAlis171 .NET)
(compiled Oct 27 2011,15:02:11)
Empirical absorption correction using spherical harmonics,
 implemented in SCALE3 ABSPACK scaling algorithm.
;
_exptl_crystal_colour green
_exptl_crystal_density_diffrn 0.795
_exptl_crystal_density_method 'not measured'
_exptl_crystal_description blue
_exptl_crystal_F_000 2820
_exptl_crystal_size_max 0.2
_exptl_crystal_size_mid 0.18
_exptl_crystal_size_min 0.12
_refine_diff_density_max 1.137
_refine_diff_density_min -0.335
_refine_diff_density_rms 0.127
_refine_ls_extinction_method none
_refine_ls_goodness_of_fit_ref 1.132
_refine_ls_hydrogen_treatment mixed
_refine_ls_matrix_type full
_refine_ls_number_parameters 124
_refine_ls_number_reflns 3293
_refine_ls_number_restraints 1
_refine_ls_restrained_S_all 1.132
_refine_ls_R_factor_all 0.0612
_refine_ls_R_factor_gt 0.0544
_refine_ls_shift/su_max 0.000
_refine_ls_shift/su_mean 0.000
_refine_ls_structure_factor_coef Fsqd
_refine_ls_weighting_details 'calc w=1/[\s^2^(Fo^2^)+(0.1249P)^2^+23.2032P] where P=(Fo^2^+2Fc^2^)/3'
_refine_ls_weighting_scheme calc
_refine_ls_wR_factor_gt 0.1823
_refine_ls_wR_factor_ref 0.1910
_reflns_number_gt 2917
_reflns_number_total 3293
_reflns_threshold_expression >2sigma(I)
_cod_data_source_file c4cc05833j2.cif
_cod_data_source_block hyb
_cod_original_sg_symbol_Hall '-R 3 2" '
_cod_original_sg_symbol_H-M 'R -3 m '
_cod_original_formula_sum 'C66 H24 Cu6 N6 O32 S3 '
_cod_database_code 7115739

loop_
_symmetry_equiv_pos_as_xyz
'x, y, z'
'-y, x-y, z'
'-x+y, -x, z'
'y, x, -z'
'x-y, -y, -z'
'-x, -x+y, -z'
'x+2/3, y+1/3, z+1/3'
'-y+2/3, x-y+1/3, z+1/3'
'-x+y+2/3, -x+1/3, z+1/3'
'y+2/3, x+1/3, -z+1/3'
'x-y+2/3, -y+1/3, -z+1/3'
'-x+2/3, -x+y+1/3, -z+1/3'
'x+1/3, y+2/3, z+2/3'
'-y+1/3, x-y+2/3, z+2/3'
'-x+y+1/3, -x+2/3, z+2/3'
'y+1/3, x+2/3, -z+2/3'
'x-y+1/3, -y+2/3, -z+2/3'
'-x+1/3, -x+y+2/3, -z+2/3'
'-x, -y, -z'
'y, -x+y, -z'
'x-y, x, -z'
'-y, -x, z'
'-x+y, y, z'
'x, x-y, z'
'-x+2/3, -y+1/3, -z+1/3'
'y+2/3, -x+y+1/3, -z+1/3'
'x-y+2/3, x+1/3, -z+1/3'
'-y+2/3, -x+1/3, z+1/3'
'-x+y+2/3, y+1/3, z+1/3'
'x+2/3, x-y+1/3, z+1/3'
'-x+1/3, -y+2/3, -z+2/3'
'y+1/3, -x+y+2/3, -z+2/3'
'x-y+1/3, x+2/3, -z+2/3'
'-y+1/3, -x+2/3, z+2/3'
'-x+y+1/3, y+2/3, z+2/3'
'x+1/3, x-y+2/3, z+2/3'

loop_
_atom_site_label
_atom_site_type_symbol
_atom_site_fract_x
_atom_site_fract_y
_atom_site_fract_z
_atom_site_U_iso_or_equiv
_atom_site_adp_type
_atom_site_occupancy
_atom_site_symmetry_multiplicity
_atom_site_calc_flag
_atom_site_refinement_flags
C1 C 0.76098(16) -0.02726(17) 0.30740(7) 0.0341(5) Uani 1 1 d .
C2 C 0.81992(17) 0.05228(18) 0.29015(7) 0.0383(6) Uani 1 1 d .
C3 C 0.89135(13) 0.10865(13) 0.30705(10) 0.0362(8) Uani 1 2 d S
H3 H 0.9014 0.0986 0.3296 0.043 Uiso 1 2 calc SR
C4 C 0.80553(19) 0.0668(2) 0.25632(8) 0.0477(8) Uani 1 1 d .
H4 H 0.7575 0.0290 0.2452 0.057 Uiso 1 1 calc R
C5 C 0.86235(19) 0.13765(19) 0.23871(12) 0.0531(13) Uani 1 2 d S
C6 C 0.8474(2) 0.1526(2) 0.20237(13) 0.0625(16) Uani 1 2 d S
C7 C 0.9102(6) 0.1870(7) 0.1781(2) 0.081(3) Uani 0.50 1 d P
C8 C 0.8679(8) 0.2298(6) 0.1901(2) 0.086(3) Uani 0.50 1 d P
N1 N 0.9926(14) 0.1970(19) 0.1817(6) 0.145(11) Uani 0.25 1 d P
N2 N 0.8974(18) 0.3019(12) 0.2104(4) 0.118(8) Uani 0.25 1 d P
O1 O 0.77750(12) -0.03833(13) 0.33775(5) 0.0418(5) Uani 1 1 d .
O2 O 0.69971(13) -0.07719(13) 0.28981(5) 0.0447(5) Uani 1 1 d .
O3 O 0.7803(3) -0.10985(13) 0.40982(10) 0.0733(12) Uani 1 2 d SD
H1A H 0.7499 -0.1251 0.4277 0.110 Uiso 1 2 d SRD
S1 S 1.0443(4) 0.2436(10) 0.14788(19) 0.216(8) Uani 0.25 1 d P
Cu1 Cu 0.71230(2) -0.143852(12) 0.361687(10) 0.0259(2) Uani 1 2 d S
O4 O 0.0000 0.0000 0.3663(16) 0.50(3) Uiso 1 6 d S

loop_
_atom_site_aniso_label
_atom_site_aniso_U_11
_atom_site_aniso_U_22
_atom_site_aniso_U_33
_atom_site_aniso_U_23
_atom_site_aniso_U_13
_atom_site_aniso_U_12
C1 0.0282(12) 0.0341(13) 0.0333(13) 0.0050(10) 0.0028(10) 0.0104(10)
C2 0.0321(13) 0.0387(14) 0.0321(13) 0.0066(11) -0.0018(10) 0.0085(11)
C3 0.0341(13) 0.0341(13) 0.0308(17) 0.0032(8) -0.0032(8) 0.0097(15)
C4 0.0383(14) 0.0418(16) 0.0371(15) 0.0074(12) -0.0116(12) 0.0007(12)
C5 0.0467(16) 0.0467(16) 0.035(2) 0.0138(11) -0.0138(11) 0.0004(19)
C6 0.0546(18) 0.0546(18) 0.040(3) 0.0162(14) -0.0162(14) -0.001(2)
C7 0.057(5) 0.099(7) 0.050(4) 0.030(5) -0.014(4) 0.011(5)
C8 0.099(7) 0.061(5) 0.048(4) 0.019(4) -0.028(5) 0.003(5)
N1 0.082(13) 0.21(3) 0.087(13) 0.056(16) -0.020(11) 0.034(15)
N2 0.21(2) 0.073(10) 0.061(9) -0.003(8) -0.059(13) 0.061(14)
O1 0.0366(10) 0.0373(10) 0.0349(10) 0.0072(8) -0.0034(8) 0.0061(8)
O2 0.0350(10) 0.0398(11) 0.0380(10) 0.0082(9) -0.0063(8) 0.0026(9)
O3 0.069(3) 0.095(2) 0.0471(19) -0.0110(9) -0.0220(19) 0.0343(13)
S1 0.068(3) 0.45(2) 0.083(4) 0.115(8) 0.016(3) 0.090(7)
Cu1 0.0193(2) 0.0323(2) 0.0217(3) -0.00034(7) -0.00068(13) 0.00967(12)

loop_
_atom_type_symbol
_atom_type_description
_atom_type_scat_dispersion_real
_atom_type_scat_dispersion_imag
_atom_type_scat_source
C C 0.0033 0.0016 'International Tables Vol C Tables 4.2.6.8 and 6.1.1.4'
H H 0.0000 0.0000 'International Tables Vol C Tables 4.2.6.8 and 6.1.1.4'
N N 0.0061 0.0033 'International Tables Vol C Tables 4.2.6.8 and 6.1.1.4'
O O 0.0106 0.0060 'International Tables Vol C Tables 4.2.6.8 and 6.1.1.4'
S S 0.1246 0.1234 'International Tables Vol C Tables 4.2.6.8 and 6.1.1.4'
Cu Cu 0.3201 1.2651 'International Tables Vol C Tables 4.2.6.8 and 6.1.1.4'

loop_
_geom_angle_atom_site_label_1
_geom_angle_atom_site_label_2
_geom_angle_atom_site_label_3
_geom_angle
_geom_angle_site_symmetry_1
_geom_angle_site_symmetry_3
O1 C1 O2 126.1(3) . .
O1 C1 C2 117.3(2) . .
O2 C1 C2 116.7(2) . .
C4 C2 C3 120.0(3) . .
C4 C2 C1 119.6(2) . .
C3 C2 C1 120.2(2) . .
C2 C3 C2 119.8(4) . 22_665
C2 C4 C5 120.9(3) . .
C4 C5 C4 118.3(4) 22_665 .
C4 C5 C6 120.84(19) 22_665 .
C4 C5 C6 120.84(19) . .
C8 C6 C8 83.0(10) . 22_665
C8 C6 C7 63.5(7) . .
C8 C6 C7 115.3(6) 22_665 .
C8 C6 C7 115.3(6) . 22_665
C8 C6 C7 63.5(7) 22_665 22_665
C7 C6 C7 82.4(10) . 22_665
C8 C6 C5 122.8(5) . .
C8 C6 C5 122.8(5) 22_665 .
C7 C6 C5 121.9(5) . .
C7 C6 C5 121.9(5) 22_665 .
C6 C7 C8 122.3(9) . 10_545
C6 C7 C8 58.2(7) . .
C8 C7 C8 89.7(11) 10_545 .
C6 C7 N1 126.3(10) . .
C8 C7 N1 110.2(12) 10_545 .
C8 C7 N1 136.8(16) . .
C6 C7 C7 48.8(5) . 22_665
C8 C7 C7 90.2(6) 10_545 22_665
C8 C7 C7 90.2(5) . 22_665
N1 C7 C7 126.2(13) . 22_665
C6 C8 C7 122.4(9) . 10_545
C6 C8 N2 125.8(9) . .
C7 C8 N2 111.5(10) 10_545 .
C6 C8 C7 58.3(6) . .
C7 C8 C7 90.3(11) 10_545 .
N2 C8 C7 130.0(15) . .
C6 C8 C8 48.5(5) . 22_665
C7 C8 C8 89.8(6) 10_545 22_665
N2 C8 C8 132.4(13) . 22_665
C7 C8 C8 89.8(5) . 22_665
C6 C8 C8 90.0(9) . 10_545
C7 C8 C8 46.0(7) 10_545 10_545
N2 C8 C8 135.7(11) . 10_545
C7 C8 C8 44.3(7) . 10_545
C8 C8 C8 90.000(1) 22_665 10_545
C7 N1 S1 107.8(13) . .
C8 N2 S1 109.0(10) . 10_545
C1 O1 Cu1 121.65(18) . .
C1 O2 Cu1 123.83(18) . 31_645
N1 S1 N2 98.8(10) . 10_545
O1 Cu1 O1 88.51(14) 24_545 .
O1 Cu1 O2 168.22(8) 24_545 18_655
O1 Cu1 O2 90.29(11) . 18_655
O1 Cu1 O2 90.29(11) 24_545 31_645
O1 Cu1 O2 168.22(8) . 31_645
O2 Cu1 O2 88.50(15) 18_655 31_645
O1 Cu1 O3 97.28(11) 24_545 .
O1 Cu1 O3 97.28(11) . .
O2 Cu1 O3 94.49(11) 18_655 .
O2 Cu1 O3 94.49(11) 31_645 .
O1 Cu1 Cu1 85.12(6) 24_545 31_645
O1 Cu1 Cu1 85.12(6) . 31_645
O2 Cu1 Cu1 83.11(6) 18_655 31_645
O2 Cu1 Cu1 83.10(6) 31_645 31_645
O3 Cu1 Cu1 176.63(13) . 31_645

loop_
_geom_bond_atom_site_label_1
_geom_bond_atom_site_label_2
_geom_bond_distance
_geom_bond_site_symmetry_2
C1 O1 1.256(3) .
C1 O2 1.261(3) .
C1 C2 1.501(4) .
C2 C4 1.389(4) .
C2 C3 1.390(3) .
C3 C2 1.390(3) 22_665
C4 C5 1.399(4) .
C5 C4 1.399(4) 22_665
C5 C6 1.485(6) .
C6 C8 1.387(10) .
C6 C8 1.387(10) 22_665
C6 C7 1.389(10) .
C6 C7 1.389(10) 22_665
C7 C8 1.420(10) 10_545
C7 C8 1.461(17) .
C7 N1 1.47(2) .
C7 C7 1.830(18) 22_665
C8 C7 1.420(10) 10_545
C8 N2 1.42(2) .
C8 C8 1.838(19) 22_665
C8 C8 2.03(3) 10_545
N1 S1 1.60(2) .
N2 S1 1.633(17) 10_545
O1 Cu1 1.966(2) .
O2 Cu1 1.968(2) 31_645
O3 Cu1 2.163(4) .
S1 N2 1.633(17) 10_545
Cu1 O1 1.966(2) 24_545
Cu1 O2 1.968(2) 18_655
Cu1 O2 1.968(2) 31_645
Cu1 Cu1 2.6466(11) 31_645
